data_7012952
loop_
_publ_author_name
'Bassindale, Alan R.'
'Liu, Zhihua'
'MacKinnon, Iain A.'
'Taylor, Peter G.'
'Yang, Yuxing'
'Light, Mark E.'
'Horton, Peter N.'
'Hursthouse, Michael B.'

_publ_section_title
;
 A higher yielding route for T8 silsesquioxane cages and X-ray crystal
 structures of some novel spherosilicates
;
_journal_issue 14
_journal_name_full 'Dalton Transactions'
_journal_page_first 2945
_journal_paper_doi 10.1039/b302950f
_journal_year 2003
_chemical_formula_sum 'C40 H72 O12 Si8'
_chemical_formula_weight 969.70
_space_group_IT_number 2
_symmetry_cell_setting triclinic
_symmetry_space_group_name_Hall '-P 1'
_symmetry_space_group_name_H-M 'P -1'
_atom_sites_solution_hydrogens geom
_atom_sites_solution_primary direct
_atom_sites_solution_secondary difmap
_audit_creation_method SHELXL-97
_cell_angle_alpha 98.333(6)
_cell_angle_beta 92.328(5)
_cell_angle_gamma 95.545(2)
_cell_formula_units_Z 1
_cell_length_a 9.9936(6)
_cell_length_b 10.1401(8)
_cell_length_c 12.1205(8)
_cell_measurement_reflns_used 4918
_cell_measurement_temperature 120(2)
_cell_measurement_theta_max 27.485
_cell_measurement_theta_min 2.910
_cell_volume 1207.73(15)
_computing_cell_refinement ' DENZO (Otwinowski & Minor, 1997) and COLLECT (Hooft, 1998)'
_computing_data_collection ' DENZO (Otwinowski and Minor, 1997)'
_computing_data_reduction ' DENZO (Otwinowski & Minor, 1997) and COLLECT (Hooft, 1998)'
_computing_molecular_graphics 'PLATON (Spek, 1990)'
_computing_structure_refinement 'SHELXL-97 (Sheldrick, 1997b)'
_computing_structure_solution 'SHELXS-97 (Sheldrick, 1997a)'
_diffrn_ambient_temperature 120(2)
_diffrn_detector_area_resol_mean 9.091
_diffrn_measured_fraction_theta_full 0.993
_diffrn_measured_fraction_theta_max 0.993
_diffrn_measurement_device_type 'Nonius KappaCCD Area Detector'
_diffrn_measurement_method '\f and \w scans to fill Ewald Sphere'
_diffrn_radiation_monochromator graphite
_diffrn_radiation_source 'Nonius FR591 rotating anode'
_diffrn_radiation_type MoK\a
_diffrn_radiation_wavelength 0.71073
_diffrn_reflns_av_R_equivalents 0.0769
_diffrn_reflns_av_sigmaI/netI 0.0799
_diffrn_reflns_limit_h_max 11
_diffrn_reflns_limit_h_min -11
_diffrn_reflns_limit_k_max 12
_diffrn_reflns_limit_k_min -12
_diffrn_reflns_limit_l_max 14
_diffrn_reflns_limit_l_min -13
_diffrn_reflns_number 15579
_diffrn_reflns_theta_full 25.03
_diffrn_reflns_theta_max 25.03
_diffrn_reflns_theta_min 3.04
_exptl_absorpt_coefficient_mu 0.279
_exptl_absorpt_correction_T_max 0.9411
_exptl_absorpt_correction_T_min 0.9209
_exptl_absorpt_correction_type multi-scan
_exptl_absorpt_process_details 'SORTAV Blessing (1997)'
_exptl_crystal_colour Colourless
_exptl_crystal_density_diffrn 1.333
_exptl_crystal_density_method 'not measured'
_exptl_crystal_description Block
_exptl_crystal_F_000 520
_exptl_crystal_size_max 0.30
_exptl_crystal_size_mid 0.25
_exptl_crystal_size_min 0.22
_refine_diff_density_max 0.797
_refine_diff_density_min -0.385
_refine_diff_density_rms 0.079
_refine_ls_extinction_method none
_refine_ls_goodness_of_fit_ref 1.049
_refine_ls_hydrogen_treatment mixed
_refine_ls_matrix_type full
_refine_ls_number_parameters 271
_refine_ls_number_reflns 4219
_refine_ls_number_restraints 0
_refine_ls_restrained_S_all 1.049
_refine_ls_R_factor_all 0.1009
_refine_ls_R_factor_gt 0.0562
_refine_ls_shift/su_max 0.000
_refine_ls_shift/su_mean 0.000
_refine_ls_structure_factor_coef Fsqd
_refine_ls_weighting_details 'calc w=1/[\s^2^(Fo^2^)+(0.0742P)^2^+0.8818P] where P=(Fo^2^+2Fc^2^)/3'
_refine_ls_weighting_scheme calc
_refine_ls_wR_factor_gt 0.1382
_refine_ls_wR_factor_ref 0.1558
_reflns_number_gt 2726
_reflns_number_total 4219
_reflns_threshold_expression >2sigma(I)
_cod_data_source_file b302950f.txt
_cod_data_source_block s92
_cod_depositor_comments
;
The following automatic conversions were performed:
'_symmetry_cell_setting' value 'Triclinic' changed to 'triclinic'
according to '/home/saulius/struct/CIF-dictionaries/cif_core.dic'
dictionary named 'cif_core.dic' version 2.4.1 from 2010-06-29.

Automatic conversion script
Id: cif_fix_enum 1527 2010-12-29 10:47:43Z saulius 
;
_cod_original_cell_volume 1207.73(14)
_cod_original_sg_symbol_H-M P-1
_cod_database_code 7012952

loop_
_symmetry_equiv_pos_as_xyz
'x, y, z'
'-x, -y, -z'

loop_
_atom_site_label
_atom_site_type_symbol
_atom_site_fract_x
_atom_site_fract_y
_atom_site_fract_z
_atom_site_U_iso_or_equiv
_atom_site_adp_type
_atom_site_occupancy
_atom_site_symmetry_multiplicity
_atom_site_calc_flag
_atom_site_refinement_flags
_atom_site_disorder_assembly
_atom_site_disorder_group
Si1 Si 0.12242(11) 0.19330(10) 0.65859(8) 0.0221(3) Uani 1 1 d . . .
Si2 Si 0.24696(10) -0.06838(10) 0.55281(8) 0.0223(3) Uani 1 1 d . . .
Si3 Si 0.15038(11) -0.02231(11) 0.31984(8) 0.0225(3) Uani 1 1 d . . .
Si4 Si 0.02568(10) 0.23985(10) 0.42560(8) 0.0220(3) Uani 1 1 d . . .
O1 O 0.2087(3) 0.0675(2) 0.6265(2) 0.0279(7) Uani 1 1 d . . .
O2 O 0.2501(3) -0.0472(3) 0.4223(2) 0.0267(6) Uani 1 1 d . . .
O3 O 0.0951(3) 0.1225(3) 0.3497(2) 0.0286(7) Uani 1 1 d . . .
O4 O 0.0999(3) 0.2672(3) 0.5494(2) 0.0276(6) Uani 1 1 d . . .
O5 O -0.0237(3) 0.1381(3) 0.6971(2) 0.0269(6) Uani 1 1 d . . .
O6 O 0.1310(3) -0.1895(3) 0.5639(2) 0.0273(6) Uani 1 1 d . . .
C11 C 0.2409(4) -0.0291(4) 0.1905(3) 0.0285(10) Uani 1 1 d . . .
H11 H 0.3184 0.0426 0.2029 0.034 Uiso 1 1 calc R . .
C6 C 0.4096(4) -0.1126(4) 0.6054(3) 0.0252(9) Uani 1 1 d . . .
H6 H 0.4799 -0.0357 0.6043 0.030 Uiso 1 1 calc R . .
C2 C 0.3657(4) 0.3404(4) 0.7591(3) 0.0311(10) Uani 1 1 d . . .
H2A H 0.4068 0.2585 0.7292 0.037 Uiso 1 1 calc R . .
H2B H 0.3813 0.4078 0.7083 0.037 Uiso 1 1 calc R . .
C1 C 0.2139(4) 0.3087(4) 0.7744(3) 0.0269(9) Uani 1 1 d . . .
H1 H 0.1717 0.3948 0.7832 0.032 Uiso 1 1 calc R . .
C7 C 0.4006(4) -0.1438(4) 0.7274(3) 0.0316(10) Uani 1 1 d . . .
H7A H 0.4503 -0.0706 0.7809 0.038 Uiso 1 1 calc R . .
H7B H 0.3056 -0.1544 0.7477 0.038 Uiso 1 1 calc R . .
C3 C 0.4221(4) 0.3961(4) 0.8784(3) 0.0354(10) Uani 1 1 d . . .
H3A H 0.5202 0.3897 0.8858 0.042 Uiso 1 1 calc R . .
H3B H 0.4052 0.4910 0.8986 0.042 Uiso 1 1 calc R . .
C5 C 0.2125(4) 0.2554(5) 0.8870(3) 0.0402(11) Uani 1 1 d . . .
H5A H 0.1365 0.2870 0.9298 0.048 Uiso 1 1 calc R . .
H5B H 0.2020 0.1562 0.8746 0.048 Uiso 1 1 calc R . .
C16 C 0.0414(4) 0.3933(4) 0.3609(3) 0.0300(10) Uani 1 1 d . . .
H16 H -0.0173 0.4575 0.4000 0.036 Uiso 1 1 calc R . .
C10 C 0.4556(5) -0.2404(4) 0.5372(4) 0.0377(11) Uani 1 1 d . . .
H10A H 0.3983 -0.2679 0.4675 0.045 Uiso 1 1 calc R . .
H10B H 0.5504 -0.2242 0.5176 0.045 Uiso 1 1 calc R . .
C15 C 0.1534(5) -0.0057(5) 0.0876(3) 0.0367(11) Uani 1 1 d . . .
H15A H 0.0572 -0.0340 0.0958 0.044 Uiso 1 1 calc R . .
H15B H 0.1634 0.0899 0.0780 0.044 Uiso 1 1 calc R . .
C12 C 0.2975(5) -0.1648(5) 0.1528(4) 0.0443(12) Uani 1 1 d . . .
H12A H 0.3944 -0.1595 0.1754 0.053 Uiso 1 1 calc R . .
H12B H 0.2485 -0.2377 0.1860 0.053 Uiso 1 1 calc R . .
C8 C 0.4642(6) -0.2738(5) 0.7287(4) 0.0501(13) Uani 1 1 d . . .
H8A H 0.5617 -0.2555 0.7497 0.060 Uiso 1 1 calc R . .
H8B H 0.4209 -0.3268 0.7825 0.060 Uiso 1 1 calc R . .
C17 C -0.0010(6) 0.3703(4) 0.2350(4) 0.0515(14) Uani 1 1 d . . .
H17A H 0.0113 0.2779 0.2007 0.062 Uiso 1 1 calc R . .
H17B H -0.0964 0.3858 0.2229 0.062 Uiso 1 1 calc R . .
C4 C 0.3464(5) 0.3081(5) 0.9512(4) 0.0507(13) Uani 1 1 d . . .
H4A H 0.3308 0.3607 1.0241 0.061 Uiso 1 1 calc R . .
H4B H 0.3982 0.2330 0.9646 0.061 Uiso 1 1 calc R . .
C20 C 0.1871(5) 0.4633(5) 0.3687(4) 0.0522(14) Uani 1 1 d . . .
H20A H 0.1935 0.5499 0.4192 0.063 Uiso 1 1 calc R . .
H20B H 0.2508 0.4061 0.3980 0.063 Uiso 1 1 calc R . .
C14 C 0.2066(7) -0.0912(6) -0.0102(4) 0.0707(18) Uani 1 1 d . . .
H14A H 0.1310 -0.1342 -0.0624 0.085 Uiso 1 1 calc R . .
H14B H 0.2673 -0.0346 -0.0509 0.085 Uiso 1 1 calc R . .
C9 C 0.4410(7) -0.3469(6) 0.6122(5) 0.0705(17) Uani 1 1 d . . .
H9A H 0.3498 -0.3960 0.6013 0.085 Uiso 1 1 calc R . .
H9B H 0.5082 -0.4117 0.5961 0.085 Uiso 1 1 calc R . .
C18 C 0.0927(6) 0.4732(6) 0.1859(5) 0.0669(18) Uani 1 1 d . . .
H18A H 0.1076 0.4412 0.1067 0.080 Uiso 1 1 calc R . .
H18B H 0.0548 0.5604 0.1911 0.080 Uiso 1 1 calc R . .
C13 C 0.2762(9) -0.1886(9) 0.0288(5) 0.131(4) Uani 1 1 d . . .
H13A H 0.3647 -0.1894 -0.0051 0.157 Uiso 1 1 calc R . .
H13B H 0.2252 -0.2775 0.0051 0.157 Uiso 1 1 calc R . .
C19 C 0.2189(7) 0.4850(10) 0.2555(7) 0.126(4) Uani 1 1 d . . .
H19A H 0.2775 0.4176 0.2234 0.151 Uiso 1 1 calc R . .
H19B H 0.2676 0.5751 0.2574 0.151 Uiso 1 1 calc R . .

loop_
_atom_site_aniso_label
_atom_site_aniso_U_11
_atom_site_aniso_U_22
_atom_site_aniso_U_33
_atom_site_aniso_U_23
_atom_site_aniso_U_13
_atom_site_aniso_U_12
Si1 0.0237(6) 0.0192(6) 0.0222(6) 0.0006(4) -0.0011(4) 0.0014(5)
Si2 0.0224(6) 0.0194(6) 0.0244(6) 0.0016(4) -0.0007(4) 0.0019(5)
Si3 0.0232(6) 0.0226(6) 0.0216(6) 0.0022(4) 0.0013(4) 0.0025(5)
Si4 0.0230(6) 0.0190(6) 0.0230(6) 0.0022(4) -0.0017(4) 0.0005(5)
O1 0.0310(16) 0.0180(15) 0.0330(16) -0.0030(11) -0.0010(12) 0.0053(12)
O2 0.0251(15) 0.0302(16) 0.0247(15) 0.0037(11) 0.0001(11) 0.0031(12)
O3 0.0327(17) 0.0262(16) 0.0281(15) 0.0044(12) 0.0027(12) 0.0088(13)
O4 0.0293(16) 0.0241(16) 0.0286(15) 0.0062(11) -0.0055(11) -0.0019(12)
O5 0.0237(15) 0.0299(16) 0.0254(15) 0.0010(11) 0.0011(11) -0.0015(12)
O6 0.0252(16) 0.0237(15) 0.0323(16) 0.0039(12) -0.0028(11) 0.0010(12)
C11 0.025(2) 0.029(2) 0.030(2) 0.0020(18) 0.0020(17) 0.0010(18)
C6 0.023(2) 0.023(2) 0.029(2) 0.0026(17) 0.0024(16) 0.0023(18)
C2 0.026(2) 0.032(2) 0.033(2) 0.0022(18) -0.0010(17) -0.0011(19)
C1 0.028(2) 0.023(2) 0.029(2) -0.0012(17) 0.0004(17) 0.0037(18)
C7 0.029(2) 0.037(3) 0.029(2) 0.0032(18) -0.0013(17) 0.003(2)
C3 0.031(3) 0.034(3) 0.036(2) -0.0060(19) -0.0069(18) -0.003(2)
C5 0.037(3) 0.051(3) 0.028(2) 0.001(2) -0.0028(19) -0.007(2)
C16 0.038(3) 0.025(2) 0.025(2) 0.0019(17) 0.0003(17) -0.0004(19)
C10 0.034(3) 0.043(3) 0.039(3) 0.007(2) 0.0059(19) 0.014(2)
C15 0.043(3) 0.045(3) 0.023(2) 0.0081(19) 0.0041(18) 0.005(2)
C12 0.048(3) 0.050(3) 0.037(3) 0.001(2) 0.004(2) 0.024(2)
C8 0.066(4) 0.042(3) 0.045(3) 0.015(2) -0.006(2) 0.011(3)
C17 0.093(4) 0.024(3) 0.037(3) 0.002(2) -0.011(3) 0.014(3)
C4 0.043(3) 0.071(4) 0.036(3) 0.011(2) -0.007(2) -0.007(3)
C20 0.056(3) 0.039(3) 0.059(3) 0.007(2) 0.013(3) -0.015(3)
C14 0.114(5) 0.073(4) 0.029(3) -0.001(3) 0.002(3) 0.044(4)
C9 0.105(5) 0.054(4) 0.059(4) 0.011(3) 0.006(3) 0.038(3)
C18 0.085(4) 0.086(4) 0.048(3) 0.038(3) 0.033(3) 0.050(4)
C13 0.193(9) 0.171(8) 0.040(4) -0.026(4) -0.018(4) 0.147(8)
C19 0.069(5) 0.218(10) 0.128(7) 0.135(7) 0.030(4) 0.030(5)

loop_
_atom_type_symbol
_atom_type_description
_atom_type_scat_dispersion_real
_atom_type_scat_dispersion_imag
_atom_type_scat_source
C C 0.0033 0.0016 'International Tables Vol C Tables 4.2.6.8 and 6.1.1.4'
H H 0.0000 0.0000 'International Tables Vol C Tables 4.2.6.8 and 6.1.1.4'
O O 0.0106 0.0060 'International Tables Vol C Tables 4.2.6.8 and 6.1.1.4'
Si Si 0.0817 0.0704 'International Tables Vol C Tables 4.2.6.8 and 6.1.1.4'

loop_
_geom_angle_atom_site_label_1
_geom_angle_atom_site_label_2
_geom_angle_atom_site_label_3
_geom_angle
_geom_angle_site_symmetry_1
_geom_angle_site_symmetry_3
_geom_angle_publ_flag
O1 Si1 O5 108.76(14) . . ?
O1 Si1 O4 109.59(14) . . ?
O5 Si1 O4 108.65(14) . . ?
O1 Si1 C1 108.48(17) . . ?
O5 Si1 C1 109.95(16) . . ?
O4 Si1 C1 111.37(16) . . ?
O1 Si2 O2 109.12(14) . . ?
O1 Si2 O6 108.67(14) . . ?
O2 Si2 O6 108.61(14) . . ?
O1 Si2 C6 110.06(16) . . ?
O2 Si2 C6 111.64(16) . . ?
O6 Si2 C6 108.68(16) . . ?
O3 Si3 O2 109.23(14) . . ?
O3 Si3 O5 109.17(15) . 2_556 ?
O2 Si3 O5 109.05(14) . 2_556 ?
O3 Si3 C11 109.90(16) . . ?
O2 Si3 C11 110.11(16) . . ?
O5 Si3 C11 109.36(16) 2_556 . ?
O6 Si4 O4 108.63(14) 2_556 . ?
O6 Si4 O3 108.88(14) 2_556 . ?
O4 Si4 O3 108.77(14) . . ?
O6 Si4 C16 110.41(17) 2_556 . ?
O4 Si4 C16 110.39(16) . . ?
O3 Si4 C16 109.72(17) . . ?
Si2 O1 Si1 156.06(18) . . ?
Si3 O2 Si2 140.51(18) . . ?
Si3 O3 Si4 156.05(18) . . ?
Si4 O4 Si1 140.81(18) . . ?
Si1 O5 Si3 148.45(18) . 2_556 ?
Si4 O6 Si2 149.31(19) 2_556 . ?
C15 C11 C12 104.4(3) . . ?
C15 C11 Si3 113.8(3) . . ?
C12 C11 Si3 114.4(3) . . ?
C15 C11 H11 108.0 . . ?
C12 C11 H11 108.0 . . ?
Si3 C11 H11 108.0 . . ?
C10 C6 C7 105.3(3) . . ?
C10 C6 Si2 113.4(3) . . ?
C7 C6 Si2 110.7(3) . . ?
C10 C6 H6 109.1 . . ?
C7 C6 H6 109.1 . . ?
Si2 C6 H6 109.1 . . ?
C3 C2 C1 102.9(3) . . ?
C3 C2 H2A 111.2 . . ?
C1 C2 H2A 111.2 . . ?
C3 C2 H2B 111.2 . . ?
C1 C2 H2B 111.2 . . ?
H2A C2 H2B 109.1 . . ?
C5 C1 C2 103.0(3) . . ?
C5 C1 Si1 113.9(3) . . ?
C2 C1 Si1 114.7(3) . . ?
C5 C1 H1 108.3 . . ?
C2 C1 H1 108.3 . . ?
Si1 C1 H1 108.3 . . ?
C8 C7 C6 105.6(3) . . ?
C8 C7 H7A 110.6 . . ?
C6 C7 H7A 110.6 . . ?
C8 C7 H7B 110.6 . . ?
C6 C7 H7B 110.6 . . ?
H7A C7 H7B 108.8 . . ?
C4 C3 C2 104.3(3) . . ?
C4 C3 H3A 110.9 . . ?
C2 C3 H3A 110.9 . . ?
C4 C3 H3B 110.9 . . ?
C2 C3 H3B 110.9 . . ?
H3A C3 H3B 108.9 . . ?
C4 C5 C1 107.4(4) . . ?
C4 C5 H5A 110.2 . . ?
C1 C5 H5A 110.2 . . ?
C4 C5 H5B 110.2 . . ?
C1 C5 H5B 110.2 . . ?
H5A C5 H5B 108.5 . . ?
C17 C16 C20 104.9(4) . . ?
C17 C16 Si4 113.8(3) . . ?
C20 C16 Si4 113.5(3) . . ?
C17 C16 H16 108.1 . . ?
C20 C16 H16 108.1 . . ?
Si4 C16 H16 108.1 . . ?
C9 C10 C6 105.6(4) . . ?
C9 C10 H10A 110.6 . . ?
C6 C10 H10A 110.6 . . ?
C9 C10 H10B 110.6 . . ?
C6 C10 H10B 110.6 . . ?
H10A C10 H10B 108.8 . . ?
C14 C15 C11 104.6(4) . . ?
C14 C15 H15A 110.8 . . ?
C11 C15 H15A 110.8 . . ?
C14 C15 H15B 110.8 . . ?
C11 C15 H15B 110.8 . . ?
H15A C15 H15B 108.9 . . ?
C13 C12 C11 105.0(4) . . ?
C13 C12 H12A 110.8 . . ?
C11 C12 H12A 110.8 . . ?
C13 C12 H12B 110.8 . . ?
C11 C12 H12B 110.8 . . ?
H12A C12 H12B 108.8 . . ?
C9 C8 C7 105.1(4) . . ?
C9 C8 H8A 110.7 . . ?
C7 C8 H8A 110.7 . . ?
C9 C8 H8B 110.7 . . ?
C7 C8 H8B 110.7 . . ?
H8A C8 H8B 108.8 . . ?
C18 C17 C16 104.4(4) . . ?
C18 C17 H17A 110.9 . . ?
C16 C17 H17A 110.9 . . ?
C18 C17 H17B 110.9 . . ?
C16 C17 H17B 110.9 . . ?
H17A C17 H17B 108.9 . . ?
C3 C4 C5 106.0(4) . . ?
C3 C4 H4A 110.5 . . ?
C5 C4 H4A 110.5 . . ?
C3 C4 H4B 110.5 . . ?
C5 C4 H4B 110.5 . . ?
H4A C4 H4B 108.7 . . ?
C19 C20 C16 106.7(5) . . ?
C19 C20 H20A 110.4 . . ?
C16 C20 H20A 110.4 . . ?
C19 C20 H20B 110.4 . . ?
C16 C20 H20B 110.4 . . ?
H20A C20 H20B 108.6 . . ?
C13 C14 C15 109.2(5) . . ?
C13 C14 H14A 109.8 . . ?
C15 C14 H14A 109.8 . . ?
C13 C14 H14B 109.8 . . ?
C15 C14 H14B 109.8 . . ?
H14A C14 H14B 108.3 . . ?
C8 C9 C10 105.6(4) . . ?
C8 C9 H9A 110.6 . . ?
C10 C9 H9A 110.6 . . ?
C8 C9 H9B 110.6 . . ?
C10 C9 H9B 110.6 . . ?
H9A C9 H9B 108.7 . . ?
C19 C18 C17 104.0(5) . . ?
C19 C18 H18A 111.0 . . ?
C17 C18 H18A 111.0 . . ?
C19 C18 H18B 111.0 . . ?
C17 C18 H18B 111.0 . . ?
H18A C18 H18B 109.0 . . ?
C14 C13 C12 112.0(5) . . ?
C14 C13 H13A 109.2 . . ?
C12 C13 H13A 109.2 . . ?
C14 C13 H13B 109.2 . . ?
C12 C13 H13B 109.2 . . ?
H13A C13 H13B 107.9 . . ?
C20 C19 C18 109.1(5) . . ?
C20 C19 H19A 109.9 . . ?
C18 C19 H19A 109.9 . . ?
C20 C19 H19B 109.9 . . ?
C18 C19 H19B 109.9 . . ?
H19A C19 H19B 108.3 . . ?

loop_
_geom_bond_atom_site_label_1
_geom_bond_atom_site_label_2
_geom_bond_distance
_geom_bond_site_symmetry_2
_geom_bond_publ_flag
Si1 O1 1.618(3) . ?
Si1 O5 1.624(3) . ?
Si1 O4 1.630(3) . ?
Si1 C1 1.841(4) . ?
Si2 O1 1.617(3) . ?
Si2 O2 1.628(3) . ?
Si2 O6 1.629(3) . ?
Si2 C6 1.841(4) . ?
Si3 O3 1.615(3) . ?
Si3 O2 1.624(3) . ?
Si3 O5 1.626(3) 2_556 ?
Si3 C11 1.838(4) . ?
Si4 O6 1.615(3) 2_556 ?
Si4 O4 1.622(3) . ?
Si4 O3 1.625(3) . ?
Si4 C16 1.838(4) . ?
O5 Si3 1.626(3) 2_556 ?
O6 Si4 1.615(3) 2_556 ?
C11 C15 1.553(6) . ?
C11 C12 1.553(6) . ?
C11 H11 1.0000 . ?
C6 C10 1.553(6) . ?
C6 C7 1.560(5) . ?
C6 H6 1.0000 . ?
C2 C3 1.537(6) . ?
C2 C1 1.544(6) . ?
C2 H2A 0.9900 . ?
C2 H2B 0.9900 . ?
C1 C5 1.538(6) . ?
C1 H1 1.0000 . ?
C7 C8 1.519(6) . ?
C7 H7A 0.9900 . ?
C7 H7B 0.9900 . ?
C3 C4 1.516(6) . ?
C3 H3A 0.9900 . ?
C3 H3B 0.9900 . ?
C5 C4 1.529(6) . ?
C5 H5A 0.9900 . ?
C5 H5B 0.9900 . ?
C16 C17 1.545(6) . ?
C16 C20 1.550(6) . ?
C16 H16 1.0000 . ?
C10 C9 1.509(7) . ?
C10 H10A 0.9900 . ?
C10 H10B 0.9900 . ?
C15 C14 1.510(6) . ?
C15 H15A 0.9900 . ?
C15 H15B 0.9900 . ?
C12 C13 1.491(7) . ?
C12 H12A 0.9900 . ?
C12 H12B 0.9900 . ?
C8 C9 1.495(7) . ?
C8 H8A 0.9900 . ?
C8 H8B 0.9900 . ?
C17 C18 1.535(7) . ?
C17 H17A 0.9900 . ?
C17 H17B 0.9900 . ?
C4 H4A 0.9900 . ?
C4 H4B 0.9900 . ?
C20 C19 1.463(8) . ?
C20 H20A 0.9900 . ?
C20 H20B 0.9900 . ?
C14 C13 1.387(8) . ?
C14 H14A 0.9900 . ?
C14 H14B 0.9900 . ?
C9 H9A 0.9900 . ?
C9 H9B 0.9900 . ?
C18 C19 1.473(9) . ?
C18 H18A 0.9900 . ?
C18 H18B 0.9900 . ?
C13 H13A 0.9900 . ?
C13 H13B 0.9900 . ?
C19 H19A 0.9900 . ?
C19 H19B 0.9900 . ?
